data_1505162
loop_
_publ_author_name
'Pang, Hao'
'Skabara, Peter J.'
'Crouch, David J.'
'Duffy, Warren'
'Heeney, Martin'
'McCulloch, Iain'
'Coles, Simon J.'
'Horton, Peter N.'
'Hursthouse, Michael B.'

_publ_section_title
;
 Structural and Electronic Effects of 1,3,4-Thiadiazole Units Incorporated
 into Polythiophene Chains
;
_journal_issue 18
_journal_name_full Macromolecules
_journal_page_first 6585
_journal_paper_doi 10.1021/ma071242n
_journal_volume 40
_journal_year 2007
_chemical_formula_sum 'C30 H46 N2 S3'
_chemical_formula_weight 530.87
_chemical_name_systematic
;
 DT-TDA-DT
;
_space_group_IT_number 2
_symmetry_cell_setting triclinic
_symmetry_space_group_name_Hall '-P 1'
_symmetry_space_group_name_H-M 'P -1'
_atom_sites_solution_hydrogens geom
_atom_sites_solution_primary direct
_atom_sites_solution_secondary difmap
_audit_creation_method SHELXL-97
_cell_angle_alpha 92.007(18)
_cell_angle_beta 100.266(10)
_cell_angle_gamma 105.411(7)
_cell_formula_units_Z 2
_cell_length_a 7.6833(2)
_cell_length_b 10.8879(12)
_cell_length_c 18.395(5)
_cell_measurement_reflns_used 5577
_cell_measurement_temperature 120(2)
_cell_measurement_theta_max 27.485
_cell_measurement_theta_min 2.910
_cell_volume 1454.2(4)
_computing_cell_refinement 'DENZO (Otwinowski & Minor, 1997) & COLLECT (Hooft, R.W.W., 1998)'
_computing_data_collection 'COLLECT (Hooft, R.W.W., 1998)'
_computing_data_reduction 'DENZO (Otwinowski & Minor, 1997) & COLLECT (Hooft, R.W.W., 1998)'
_computing_molecular_graphics 'ORTEP3 for Windows (Farrugia, 1997)'
_computing_structure_refinement 'SHELXL-97 (Sheldrick, 1997b)'
_computing_structure_solution 'SHELXS-97 (Sheldrick, 1997a)'
_diffrn_ambient_temperature 120(2)
_diffrn_detector_area_resol_mean 9.091
_diffrn_measured_fraction_theta_full 0.993
_diffrn_measured_fraction_theta_max 0.993
_diffrn_measurement_device_type 'Bruker-Nonius 95mm CCD camera on \k-goniostat'
_diffrn_measurement_method '\f & \w scans'
_diffrn_radiation_monochromator '10cm confocal mirrors'
_diffrn_radiation_source 'Bruker-Nonius FR591 rotating anode'
_diffrn_radiation_type MoK\a
_diffrn_radiation_wavelength 0.71073
_diffrn_reflns_av_R_equivalents 0.1058
_diffrn_reflns_av_sigmaI/netI 0.1310
_diffrn_reflns_limit_h_max 9
_diffrn_reflns_limit_h_min -9
_diffrn_reflns_limit_k_max 14
_diffrn_reflns_limit_k_min -13
_diffrn_reflns_limit_l_max 23
_diffrn_reflns_limit_l_min -23
_diffrn_reflns_number 26210
_diffrn_reflns_theta_full 27.48
_diffrn_reflns_theta_max 27.48
_diffrn_reflns_theta_min 2.94
_exptl_absorpt_coefficient_mu 0.276
_exptl_absorpt_correction_T_max 0.9945
_exptl_absorpt_correction_T_min 0.9623
_exptl_absorpt_correction_type multi-scan
_exptl_absorpt_process_details 'SADABS V2.10 (Sheldrick, G.M., 2003)'
_exptl_crystal_colour Colourless
_exptl_crystal_density_diffrn 1.212
_exptl_crystal_density_method 'not measured'
_exptl_crystal_description Plate
_exptl_crystal_F_000 576
_exptl_crystal_size_max 0.14
_exptl_crystal_size_mid 0.08
_exptl_crystal_size_min 0.02
_refine_diff_density_max 0.372
_refine_diff_density_min -0.376
_refine_diff_density_rms 0.069
_refine_ls_extinction_coef 0.0053(10)
_refine_ls_extinction_expression Fc^*^=kFc[1+0.001xFc^2^\l^3^/sin(2\q)]^-1/4^
_refine_ls_extinction_method SHELXL
_refine_ls_goodness_of_fit_ref 1.059
_refine_ls_hydrogen_treatment constr
_refine_ls_matrix_type full
_refine_ls_number_parameters 455
_refine_ls_number_reflns 6607
_refine_ls_number_restraints 514
_refine_ls_restrained_S_all 1.029
_refine_ls_R_factor_all 0.1662
_refine_ls_R_factor_gt 0.0911
_refine_ls_shift/su_max 0.001
_refine_ls_shift/su_mean 0.000
_refine_ls_structure_factor_coef Fsqd
_refine_ls_weighting_details 'calc w=1/[\s^2^(Fo^2^)+(0.0501P)^2^+1.3985P] where P=(Fo^2^+2Fc^2^)/3'
_refine_ls_weighting_scheme calc
_refine_ls_wR_factor_gt 0.1579
_refine_ls_wR_factor_ref 0.1855
_reflns_number_gt 3907
_reflns_number_total 6607
_reflns_threshold_expression >2sigma(I)
_cod_data_source_file ma071242nsi20070604_093751.cif
_cod_data_source_block DT-TDA-DT
_cod_original_sg_symbol_H-M P-1
_cod_database_code 1505162

loop_
_symmetry_equiv_pos_as_xyz
'x, y, z'
'-x, -y, -z'

loop_
_atom_site_label
_atom_site_type_symbol
_atom_site_fract_x
_atom_site_fract_y
_atom_site_fract_z
_atom_site_U_iso_or_equiv
_atom_site_adp_type
_atom_site_occupancy
_atom_site_symmetry_multiplicity
_atom_site_calc_flag
_atom_site_refinement_flags
_atom_site_disorder_assembly
_atom_site_disorder_group
C1 C 0.3988(6) 0.3259(4) 0.0332(2) 0.0206(10) Uani 0.776(3) 1 d PDU A 1
C2 C 0.5004(8) 0.1743(4) -0.0357(2) 0.0200(10) Uani 0.776(3) 1 d PDU A 1
C11 C 0.5932(6) 0.0989(5) -0.0697(3) 0.0207(11) Uani 0.776(3) 1 d PDU A 1
C12 C 0.5255(8) -0.0081(10) -0.1216(8) 0.0249(14) Uani 0.776(3) 1 d PDU A 1
C13 C 0.6716(7) -0.0547(5) -0.1383(3) 0.0267(11) Uani 0.776(3) 1 d PDU A 1
H13 H 0.6508 -0.1269 -0.1726 0.032 Uiso 0.776(3) 1 calc PR A 1
C14 C 0.8407(7) 0.0102(6) -0.1024(3) 0.0303(12) Uani 0.776(3) 1 d PDU A 1
H14 H 0.9504 -0.0108 -0.1076 0.036 Uiso 0.776(3) 1 calc PR A 1
C21 C 0.3640(6) 0.4259(5) 0.0781(3) 0.0178(10) Uani 0.776(3) 1 d PDU A 1
C22 C 0.4822(8) 0.5236(10) 0.1265(7) 0.0230(12) Uani 0.776(3) 1 d PDU A 1
C23 C 0.3847(7) 0.6035(5) 0.1542(3) 0.0232(11) Uani 0.776(3) 1 d PDU A 1
H23 H 0.4433 0.6778 0.1874 0.028 Uiso 0.776(3) 1 calc PR A 1
C24 C 0.2006(6) 0.5635(5) 0.1288(3) 0.0244(10) Uani 0.776(3) 1 d PDU A 1
H24 H 0.1158 0.6049 0.1429 0.029 Uiso 0.776(3) 1 calc PR A 1
N1 N 0.2637(5) 0.2444(3) -0.01273(19) 0.0232(8) Uani 0.776(3) 1 d PDU A 1
N2 N 0.3176(6) 0.1565(5) -0.0525(3) 0.0216(10) Uani 0.776(3) 1 d PDU A 1
S1 S 0.61151(18) 0.30053(12) 0.03105(7) 0.0214(3) Uani 0.776(3) 1 d PDU A 1
S11 S 0.83228(15) 0.13649(15) -0.04540(7) 0.0255(4) Uani 0.776(3) 1 d PDU A 1
S21 S 0.13901(15) 0.42919(15) 0.06820(7) 0.0227(3) Uani 0.776(3) 1 d PDU A 1
C31 C 0.3233(4) -0.0625(3) -0.15263(19) 0.0287(8) Uani 1 1 d U . .
H31A H 0.2545 -0.0641 -0.1118 0.034 Uiso 1 1 calc R A 1
H31B H 0.3008 -0.1519 -0.1731 0.034 Uiso 1 1 calc R A 1
C32 C 0.2493(5) 0.0129(3) -0.21327(19) 0.0300(8) Uani 1 1 d U A .
H32A H 0.1131 -0.0155 -0.2227 0.036 Uiso 1 1 calc R . .
H32B H 0.2883 0.1046 -0.1951 0.036 Uiso 1 1 calc R . .
C33 C 0.3124(5) -0.0015(3) -0.28564(19) 0.0300(8) Uani 1 1 d U . .
H33A H 0.2697 -0.0926 -0.3051 0.036 Uiso 1 1 calc R A .
H33B H 0.4487 0.0248 -0.2764 0.036 Uiso 1 1 calc R . .
C34 C 0.2401(5) 0.0782(3) -0.34326(19) 0.0298(8) Uani 1 1 d U A .
H34A H 0.2898 0.1695 -0.3246 0.036 Uiso 1 1 calc R . .
H34B H 0.1045 0.0562 -0.3492 0.036 Uiso 1 1 calc R . .
C35 C 0.2884(5) 0.0608(3) -0.41905(19) 0.0303(8) Uani 1 1 d U . .
H35A H 0.4238 0.0805 -0.4134 0.036 Uiso 1 1 calc R A .
H35B H 0.2348 -0.0297 -0.4390 0.036 Uiso 1 1 calc R . .
C36 C 0.2182(5) 0.1458(3) -0.47389(19) 0.0283(8) Uani 1 1 d U A .
H36A H 0.2708 0.2360 -0.4534 0.034 Uiso 1 1 calc R . .
H36B H 0.0827 0.1255 -0.4794 0.034 Uiso 1 1 calc R . .
C37 C 0.2651(5) 0.1317(3) -0.55009(19) 0.0296(8) Uani 1 1 d U . .
H37A H 0.2113 0.0418 -0.5711 0.036 Uiso 1 1 calc R A .
H37B H 0.4004 0.1515 -0.5447 0.036 Uiso 1 1 calc R . .
C38 C 0.1945(5) 0.2191(3) -0.60388(19) 0.0288(8) Uani 1 1 d U A .
H38A H 0.0590 0.1980 -0.6098 0.035 Uiso 1 1 calc R . .
H38B H 0.2461 0.3087 -0.5821 0.035 Uiso 1 1 calc R . .
C39 C 0.2431(5) 0.2090(3) -0.67995(19) 0.0305(8) Uani 1 1 d U . .
H39A H 0.1909 0.1197 -0.7022 0.037 Uiso 1 1 calc R A .
H39B H 0.3786 0.2302 -0.6744 0.037 Uiso 1 1 calc R . .
C40 C 0.1710(5) 0.2977(4) -0.7320(2) 0.0379(9) Uani 1 1 d U A .
H40A H 0.0365 0.2755 -0.7388 0.057 Uiso 1 1 calc R . .
H40B H 0.2063 0.2882 -0.7801 0.057 Uiso 1 1 calc R . .
H40C H 0.2237 0.3864 -0.7106 0.057 Uiso 1 1 calc R . .
C41 C 0.6862(5) 0.5543(3) 0.1476(2) 0.0306(8) Uani 1 1 d U . .
H41A H 0.7368 0.6462 0.1648 0.037 Uiso 1 1 calc R A 1
H41B H 0.7365 0.5384 0.1034 0.037 Uiso 1 1 calc R A 1
C42 C 0.7489(5) 0.4750(4) 0.20881(19) 0.0312(8) Uani 1 1 d U A .
H42A H 0.6943 0.3833 0.1919 0.037 Uiso 1 1 calc R . .
H42B H 0.8843 0.4924 0.2162 0.037 Uiso 1 1 calc R . .
C43 C 0.6980(5) 0.5004(3) 0.28289(18) 0.0297(8) Uani 1 1 d U . .
H43A H 0.7518 0.5921 0.3003 0.036 Uiso 1 1 calc R A .
H43B H 0.5625 0.4816 0.2762 0.036 Uiso 1 1 calc R . .
C44 C 0.7654(5) 0.4205(3) 0.34088(18) 0.0286(8) Uani 1 1 d U A .
H44A H 0.9008 0.4401 0.3471 0.034 Uiso 1 1 calc R . .
H44B H 0.7128 0.3292 0.3225 0.034 Uiso 1 1 calc R . .
C45 C 0.7173(5) 0.4403(3) 0.41649(18) 0.0282(8) Uani 1 1 d U . .
H45A H 0.7735 0.5307 0.4363 0.034 Uiso 1 1 calc R A .
H45B H 0.5822 0.4225 0.4108 0.034 Uiso 1 1 calc R . .
C46 C 0.7849(5) 0.3539(3) 0.47139(18) 0.0275(8) Uani 1 1 d U A .
H46A H 0.7290 0.2638 0.4510 0.033 Uiso 1 1 calc R . .
H46B H 0.9199 0.3718 0.4765 0.033 Uiso 1 1 calc R . .
C47 C 0.7405(5) 0.3696(3) 0.54786(18) 0.0287(8) Uani 1 1 d U . .
H47A H 0.7978 0.4593 0.5688 0.034 Uiso 1 1 calc R A .
H47B H 0.6056 0.3523 0.5431 0.034 Uiso 1 1 calc R . .
C48 C 0.8081(5) 0.2811(3) 0.60086(19) 0.0289(8) Uani 1 1 d U A .
H48A H 0.9433 0.2999 0.6061 0.035 Uiso 1 1 calc R . .
H48B H 0.7532 0.1918 0.5788 0.035 Uiso 1 1 calc R . .
C49 C 0.7627(5) 0.2914(3) 0.67763(18) 0.0287(8) Uani 1 1 d U . .
H49A H 0.8188 0.3801 0.7003 0.034 Uiso 1 1 calc R A .
H49B H 0.6277 0.2727 0.6729 0.034 Uiso 1 1 calc R . .
C50 C 0.8318(5) 0.2004(4) 0.7281(2) 0.0358(9) Uani 1 1 d U A .
H50A H 0.7805 0.1127 0.7050 0.054 Uiso 1 1 calc R . .
H50B H 0.7931 0.2067 0.7758 0.054 Uiso 1 1 calc R . .
H50C H 0.9664 0.2229 0.7363 0.054 Uiso 1 1 calc R . .
C101 C 0.496(2) 0.3248(14) 0.0354(8) 0.024(3) Uani 0.224(3) 1 d PDU A 2
C102 C 0.6004(18) 0.1725(14) -0.0326(9) 0.025(3) Uani 0.224(3) 1 d PDU A 2
C111 C 0.636(2) 0.0735(18) -0.0741(12) 0.021(3) Uani 0.224(3) 1 d PDU A 2
C112 C 0.518(3) -0.027(4) -0.124(3) 0.026(3) Uani 0.224(3) 1 d PDU A 2
C113 C 0.617(2) -0.1040(17) -0.1544(11) 0.028(3) Uani 0.224(3) 1 d PDU A 2
H113 H 0.5581 -0.1749 -0.1900 0.034 Uiso 0.224(3) 1 calc PR A 2
C114 C 0.799(2) -0.0671(16) -0.1283(9) 0.032(3) Uani 0.224(3) 1 d PDU A 2
H114 H 0.8823 -0.1116 -0.1410 0.038 Uiso 0.224(3) 1 calc PR A 2
C121 C 0.3999(19) 0.4021(19) 0.0699(12) 0.019(3) Uani 0.224(3) 1 d PDU A 2
C122 C 0.472(3) 0.511(4) 0.117(3) 0.023(3) Uani 0.224(3) 1 d PDU A 2
C123 C 0.332(2) 0.5576(17) 0.1403(10) 0.027(3) Uani 0.224(3) 1 d PDU A 2
H123 H 0.3543 0.6246 0.1781 0.032 Uiso 0.224(3) 1 calc PR A 2
C124 C 0.1645(18) 0.4935(15) 0.1011(8) 0.017(3) Uani 0.224(3) 1 d PDU A 2
H124 H 0.0563 0.5190 0.1033 0.021 Uiso 0.224(3) 1 calc PR A 2
N101 N 0.6798(19) 0.3474(15) 0.0515(9) 0.034(3) Uani 0.224(3) 1 d PDU A 2
N102 N 0.7404(15) 0.2577(11) 0.0137(7) 0.029(3) Uani 0.224(3) 1 d PDU A 2
S101 S 0.3899(9) 0.1973(6) -0.0319(3) 0.0354(16) Uani 0.224(3) 1 d PDU A 2
S102 S 0.8638(7) 0.0680(6) -0.0703(3) 0.0346(14) Uani 0.224(3) 1 d PDU A 2
S103 S 0.1645(7) 0.3604(6) 0.0462(3) 0.0395(14) Uani 0.224(3) 1 d PDU A 2

loop_
_atom_site_aniso_label
_atom_site_aniso_U_11
_atom_site_aniso_U_22
_atom_site_aniso_U_33
_atom_site_aniso_U_23
_atom_site_aniso_U_13
_atom_site_aniso_U_12
C1 0.021(2) 0.026(2) 0.016(2) 0.0080(18) 0.004(2) 0.009(2)
C2 0.015(2) 0.024(2) 0.021(2) 0.0067(17) 0.001(2) 0.008(2)
C11 0.018(2) 0.025(3) 0.023(2) 0.008(2) 0.003(2) 0.0128(19)
C12 0.031(2) 0.025(4) 0.021(2) 0.006(3) 0.0056(19) 0.012(2)
C13 0.032(3) 0.026(3) 0.026(3) 0.003(2) 0.009(2) 0.012(2)
C14 0.034(3) 0.028(3) 0.033(3) 0.004(2) 0.010(2) 0.014(3)
C21 0.020(2) 0.021(2) 0.017(2) 0.0042(18) 0.0042(18) 0.0115(18)
C22 0.029(2) 0.023(3) 0.018(3) 0.0047(19) 0.0040(19) 0.008(2)
C23 0.030(3) 0.019(3) 0.019(2) 0.003(2) 0.006(2) 0.003(2)
C24 0.031(3) 0.023(2) 0.020(2) 0.000(2) 0.014(2) 0.004(2)
N1 0.0211(19) 0.0258(19) 0.0243(19) -0.0054(16) 0.0027(15) 0.0112(16)
N2 0.016(2) 0.026(3) 0.026(3) -0.0036(19) 0.0018(19) 0.0127(19)
S1 0.0204(7) 0.0247(7) 0.0193(7) -0.0011(5) 0.0029(5) 0.0075(5)
S11 0.0166(6) 0.0343(8) 0.0262(7) 0.0032(6) 0.0040(5) 0.0086(5)
S21 0.0189(6) 0.0246(8) 0.0252(7) -0.0008(6) 0.0040(5) 0.0077(5)
C31 0.0266(18) 0.033(2) 0.0236(18) 0.0050(16) 0.0034(14) 0.0042(15)
C32 0.0300(19) 0.033(2) 0.0269(19) 0.0053(16) 0.0023(15) 0.0099(16)
C33 0.0327(19) 0.0301(19) 0.0265(19) 0.0015(16) 0.0016(15) 0.0102(16)
C34 0.0280(18) 0.0291(19) 0.031(2) 0.0055(16) 0.0027(15) 0.0079(15)
C35 0.0314(19) 0.033(2) 0.0257(19) -0.0004(16) 0.0019(15) 0.0103(16)
C36 0.0290(18) 0.0286(19) 0.0278(19) 0.0025(16) 0.0034(15) 0.0099(15)
C37 0.0304(19) 0.031(2) 0.0268(19) -0.0014(16) 0.0050(15) 0.0080(16)
C38 0.0318(19) 0.0270(19) 0.0288(19) 0.0037(16) 0.0052(15) 0.0107(15)
C39 0.0323(19) 0.0274(19) 0.032(2) 0.0007(16) 0.0071(16) 0.0083(16)
C40 0.046(2) 0.039(2) 0.033(2) 0.0106(18) 0.0101(18) 0.0161(19)
C41 0.0291(18) 0.0308(19) 0.0269(19) 0.0040(16) 0.0002(15) 0.0030(15)
C42 0.0244(18) 0.041(2) 0.0278(19) 0.0058(17) 0.0028(15) 0.0092(16)
C43 0.0293(18) 0.032(2) 0.0251(19) 0.0002(16) 0.0006(15) 0.0072(16)
C44 0.0288(18) 0.0299(19) 0.0232(18) 0.0005(16) 0.0002(14) 0.0051(15)
C45 0.0301(18) 0.0283(19) 0.0234(18) -0.0002(15) 0.0023(15) 0.0056(15)
C46 0.0315(19) 0.0285(19) 0.0230(18) 0.0021(15) 0.0059(15) 0.0089(15)
C47 0.0312(19) 0.0297(19) 0.0221(18) -0.0001(15) 0.0014(15) 0.0057(15)
C48 0.0346(19) 0.0259(19) 0.0266(19) 0.0043(15) 0.0082(15) 0.0073(15)
C49 0.0343(19) 0.0273(19) 0.0253(19) -0.0011(16) 0.0071(15) 0.0093(16)
C50 0.047(2) 0.033(2) 0.029(2) 0.0051(17) 0.0106(17) 0.0108(18)
C101 0.023(5) 0.029(5) 0.019(4) 0.001(4) 0.003(5) 0.008(5)
C102 0.022(5) 0.025(5) 0.028(5) 0.009(4) 0.002(5) 0.010(5)
C111 0.020(4) 0.024(5) 0.026(4) 0.000(4) 0.009(4) 0.017(4)
C112 0.029(4) 0.026(5) 0.024(4) 0.006(4) 0.004(4) 0.010(4)
C113 0.035(5) 0.026(5) 0.026(5) 0.015(5) 0.003(4) 0.013(4)
C114 0.036(5) 0.029(5) 0.033(5) 0.006(4) 0.012(4) 0.011(5)
C121 0.023(4) 0.023(5) 0.015(4) 0.006(4) 0.007(4) 0.009(4)
C122 0.027(4) 0.025(4) 0.020(4) 0.006(4) 0.005(4) 0.007(4)
C123 0.031(5) 0.025(5) 0.018(4) 0.003(4) 0.004(4) -0.002(4)
C124 0.018(5) 0.017(5) 0.015(5) 0.000(5) 0.003(4) 0.004(5)
N101 0.027(5) 0.036(5) 0.033(5) 0.000(5) -0.001(5) 0.003(5)
N102 0.024(5) 0.033(5) 0.032(5) 0.005(4) 0.007(4) 0.009(4)
S101 0.028(3) 0.038(3) 0.027(3) 0.012(2) -0.007(2) -0.007(3)
S102 0.039(3) 0.025(3) 0.040(3) 0.007(2) 0.006(2) 0.009(2)
S103 0.045(3) 0.037(3) 0.032(3) 0.006(2) 0.000(2) 0.008(2)

loop_
_atom_type_symbol
_atom_type_description
_atom_type_scat_dispersion_real
_atom_type_scat_dispersion_imag
_atom_type_scat_source
C C 0.0033 0.0016 'International Tables Vol C Tables 4.2.6.8 and 6.1.1.4'
H H 0.0000 0.0000 'International Tables Vol C Tables 4.2.6.8 and 6.1.1.4'
N N 0.0061 0.0033 'International Tables Vol C Tables 4.2.6.8 and 6.1.1.4'
S S 0.1246 0.1234 'International Tables Vol C Tables 4.2.6.8 and 6.1.1.4'

loop_
_geom_angle_atom_site_label_1
_geom_angle_atom_site_label_2
_geom_angle_atom_site_label_3
_geom_angle
N1 C1 C21 120.9(4)
N1 C1 S1 112.8(4)
C21 C1 S1 126.4(3)
N2 C2 C11 123.5(4)
N2 C2 S1 113.0(4)
C11 C2 S1 123.5(4)
C12 C11 C2 130.9(5)
C12 C11 S11 110.3(4)
C2 C11 S11 118.7(4)
C11 C12 C13 110.9(5)
C11 C12 C31 122.1(5)
C13 C12 C31 127.0(5)
C14 C13 C12 115.4(5)
C14 C13 H13 122.3
C12 C13 H13 122.3
C13 C14 S11 111.0(4)
C13 C14 H14 124.5
S11 C14 H14 124.5
C22 C21 C1 131.0(5)
C22 C21 S21 112.6(4)
C1 C21 S21 116.3(3)
C21 C22 C23 110.7(5)
C21 C22 C41 128.3(5)
C23 C22 C41 120.9(5)
C24 C23 C22 113.6(5)
C24 C23 H23 123.2
C22 C23 H23 123.2
C23 C24 S21 111.8(4)
C23 C24 H24 124.1
S21 C24 H24 124.1
C1 N1 N2 114.4(4)
C2 N2 N1 111.7(4)
C1 S1 C2 88.2(3)
C14 S11 C11 92.4(3)
C24 S21 C21 91.3(2)
C112 C31 C32 118(3)
C12 C31 C32 113.4(7)
C112 C31 H31A 110.6
C12 C31 H31A 108.9
C32 C31 H31A 108.9
C112 C31 H31B 101.7
C12 C31 H31B 108.9
C32 C31 H31B 108.9
H31A C31 H31B 107.7
C33 C32 C31 114.2(3)
C33 C32 H32A 108.7
C31 C32 H32A 108.7
C33 C32 H32B 108.7
C31 C32 H32B 108.7
H32A C32 H32B 107.6
C32 C33 C34 112.2(3)
C32 C33 H33A 109.2
C34 C33 H33A 109.2
C32 C33 H33B 109.2
C34 C33 H33B 109.2
H33A C33 H33B 107.9
C33 C34 C35 114.6(3)
C33 C34 H34A 108.6
C35 C34 H34A 108.6
C33 C34 H34B 108.6
C35 C34 H34B 108.6
H34A C34 H34B 107.6
C36 C35 C34 112.5(3)
C36 C35 H35A 109.1
C34 C35 H35A 109.1
C36 C35 H35B 109.1
C34 C35 H35B 109.1
H35A C35 H35B 107.8
C35 C36 C37 114.0(3)
C35 C36 H36A 108.8
C37 C36 H36A 108.8
C35 C36 H36B 108.8
C37 C36 H36B 108.8
H36A C36 H36B 107.7
C36 C37 C38 112.9(3)
C36 C37 H37A 109.0
C38 C37 H37A 109.0
C36 C37 H37B 109.0
C38 C37 H37B 109.0
H37A C37 H37B 107.8
C39 C38 C37 114.0(3)
C39 C38 H38A 108.8
C37 C38 H38A 108.8
C39 C38 H38B 108.8
C37 C38 H38B 108.8
H38A C38 H38B 107.7
C38 C39 C40 112.5(3)
C38 C39 H39A 109.1
C40 C39 H39A 109.1
C38 C39 H39B 109.1
C40 C39 H39B 109.1
H39A C39 H39B 107.8
C39 C40 H40A 109.5
C39 C40 H40B 109.5
H40A C40 H40B 109.5
C39 C40 H40C 109.5
H40A C40 H40C 109.5
H40B C40 H40C 109.5
C22 C41 C42 112.5(7)
C42 C41 C122 113(2)
C22 C41 H41A 109.1
C42 C41 H41A 109.1
C122 C41 H41A 114.5
C22 C41 H41B 109.1
C42 C41 H41B 109.1
C122 C41 H41B 102.6
H41A C41 H41B 107.8
C43 C42 C41 114.8(3)
C43 C42 H42A 108.6
C41 C42 H42A 108.6
C43 C42 H42B 108.6
C41 C42 H42B 108.6
H42A C42 H42B 107.6
C44 C43 C42 112.1(3)
C44 C43 H43A 109.2
C42 C43 H43A 109.2
C44 C43 H43B 109.2
C42 C43 H43B 109.2
H43A C43 H43B 107.9
C43 C44 C45 114.9(3)
C43 C44 H44A 108.5
C45 C44 H44A 108.5
C43 C44 H44B 108.5
C45 C44 H44B 108.5
H44A C44 H44B 107.5
C46 C45 C44 111.9(3)
C46 C45 H45A 109.2
C44 C45 H45A 109.2
C46 C45 H45B 109.2
C44 C45 H45B 109.2
H45A C45 H45B 107.9
C47 C46 C45 114.1(3)
C47 C46 H46A 108.7
C45 C46 H46A 108.7
C47 C46 H46B 108.7
C45 C46 H46B 108.7
H46A C46 H46B 107.6
C48 C47 C46 112.7(3)
C48 C47 H47A 109.1
C46 C47 H47A 109.1
C48 C47 H47B 109.1
C46 C47 H47B 109.1
H47A C47 H47B 107.8
C47 C48 C49 114.5(3)
C47 C48 H48A 108.6
C49 C48 H48A 108.6
C47 C48 H48B 108.6
C49 C48 H48B 108.6
H48A C48 H48B 107.6
C50 C49 C48 112.4(3)
C50 C49 H49A 109.1
C48 C49 H49A 109.1
C50 C49 H49B 109.1
C48 C49 H49B 109.1
H49A C49 H49B 107.9
C49 C50 H50A 109.5
C49 C50 H50B 109.5
H50A C50 H50B 109.5
C49 C50 H50C 109.5
H50A C50 H50C 109.5
H50B C50 H50C 109.5
N101 C101 C121 122.5(11)
N101 C101 S101 112.8(11)
C121 C101 S101 124.6(11)
N102 C102 C111 119.9(12)
N102 C102 S101 113.5(10)
C111 C102 S101 126.6(10)
C112 C111 C102 131.5(13)
C112 C111 S102 108.6(10)
C102 C111 S102 119.8(11)
C111 C112 C113 112.1(14)
C111 C112 C31 132.8(15)
C113 C112 C31 115.0(14)
C114 C113 C112 114.1(15)
C114 C113 H113 123.0
C112 C113 H113 123.0
C113 C114 S102 111.8(12)
C113 C114 H114 124.1
S102 C114 H114 124.1
C122 C121 C101 128.7(14)
C122 C121 S103 113.3(11)
C101 C121 S103 117.9(11)
C121 C122 C123 112.0(14)
C121 C122 C41 118.5(15)
C123 C122 C41 128.8(14)
C124 C123 C122 110.7(14)
C124 C123 H123 124.6
C122 C123 H123 124.6
C123 C124 S103 113.8(11)
C123 C124 H124 123.1
S103 C124 H124 123.1
C101 N101 N102 112.2(12)
C102 N102 N101 112.3(11)
C102 S101 C101 89.1(7)
C114 S102 C111 93.2(8)
C121 S103 C124 89.3(7)

loop_
_geom_bond_atom_site_label_1
_geom_bond_atom_site_label_2
_geom_bond_distance
C1 N1 1.312(5)
C1 C21 1.454(6)
C1 S1 1.735(5)
C2 N2 1.342(6)
C2 C11 1.417(7)
C2 S1 1.735(5)
C11 C12 1.401(7)
C11 S11 1.743(5)
C12 C13 1.424(7)
C12 C31 1.504(7)
C13 C14 1.340(7)
C13 H13 0.9500
C14 S11 1.722(6)
C14 H14 0.9500
C21 C22 1.371(6)
C21 S21 1.716(5)
C22 C23 1.424(6)
C22 C41 1.488(7)
C23 C24 1.353(7)
C23 H23 0.9500
C24 S21 1.714(5)
C24 H24 0.9500
N1 N2 1.375(5)
C31 C112 1.439(19)
C31 C32 1.526(5)
C31 H31A 0.9900
C31 H31B 0.9900
C32 C33 1.513(5)
C32 H32A 0.9900
C32 H32B 0.9900
C33 C34 1.515(5)
C33 H33A 0.9900
C33 H33B 0.9900
C34 C35 1.523(5)
C34 H34A 0.9900
C34 H34B 0.9900
C35 C36 1.517(5)
C35 H35A 0.9900
C35 H35B 0.9900
C36 C37 1.521(5)
C36 H36A 0.9900
C36 H36B 0.9900
C37 C38 1.525(5)
C37 H37A 0.9900
C37 H37B 0.9900
C38 C39 1.519(5)
C38 H38A 0.9900
C38 H38B 0.9900
C39 C40 1.522(5)
C39 H39A 0.9900
C39 H39B 0.9900
C40 H40A 0.9800
C40 H40B 0.9800
C40 H40C 0.9800
C41 C42 1.529(5)
C41 C122 1.575(19)
C41 H41A 0.9900
C41 H41B 0.9900
C42 C43 1.519(5)
C42 H42A 0.9900
C42 H42B 0.9900
C43 C44 1.507(5)
C43 H43A 0.9900
C43 H43B 0.9900
C44 C45 1.523(5)
C44 H44A 0.9900
C44 H44B 0.9900
C45 C46 1.521(5)
C45 H45A 0.9900
C45 H45B 0.9900
C46 C47 1.520(5)
C46 H46A 0.9900
C46 H46B 0.9900
C47 C48 1.517(5)
C47 H47A 0.9900
C47 H47B 0.9900
C48 C49 1.521(5)
C48 H48A 0.9900
C48 H48B 0.9900
C49 C50 1.515(5)
C49 H49A 0.9900
C49 H49B 0.9900
C50 H50A 0.9800
C50 H50B 0.9800
C50 H50C 0.9800
C101 N101 1.342(14)
C101 C121 1.455(14)
C101 S101 1.744(12)
C102 N102 1.353(14)
C102 C111 1.411(14)
C102 S101 1.711(13)
C111 C112 1.401(15)
C111 S102 1.756(13)
C112 C113 1.429(15)
C113 C114 1.345(16)
C113 H113 0.9500
C114 S102 1.692(14)
C114 H114 0.9500
C121 C122 1.368(15)
C121 S103 1.713(14)
C122 C123 1.427(16)
C123 C124 1.351(16)
C123 H123 0.9500
C124 S103 1.736(15)
C124 H124 0.9500
N101 N102 1.402(14)
